data_7036392
loop_
_publ_author_name
'Hou, Yun-Long'
'Li, Sheng-Xia'
'Sun, Raymond Wai-Yin'
'Liu, Xin-Yuan'
'Weng Ng, Seik'
'Li, Dan'

_publ_section_title
;
 Facile preparation and dual catalytic activity of copper(i)-metallosalen
 coordination polymers.
;
_journal_issue 39
_journal_name_full 'Dalton transactions (Cambridge, England : 2003)'
_journal_page_first 17360
_journal_page_last 17365
_journal_paper_doi 10.1039/c5dt00741k
_journal_volume 44
_journal_year 2015
_chemical_formula_moiety 'C37 H32 Cu11 N21'
_chemical_formula_sum 'C37 H32 Cu11 N21'
_chemical_formula_weight 1469.78
_chemical_name_systematic
; 
 ? 
;
_space_group_IT_number 2
_symmetry_cell_setting triclinic
_symmetry_space_group_name_Hall '-P 1'
_symmetry_space_group_name_H-M 'P -1'
_atom_sites_solution_hydrogens geom
_atom_sites_solution_primary direct
_atom_sites_solution_secondary difmap
_audit_creation_method SHELXL-97
_audit_update_record
;
2015-04-10 deposited with the CCDC.
2015-09-03 downloaded from the CCDC.
;
_cell_angle_alpha 79.779(3)
_cell_angle_beta 83.639(4)
_cell_angle_gamma 82.562(4)
_cell_formula_units_Z 1
_cell_length_a 7.9826(4)
_cell_length_b 12.5733(5)
_cell_length_c 13.7208(5)
_cell_measurement_reflns_used 4972
_cell_measurement_temperature 293(2)
_cell_measurement_theta_max 27.3930
_cell_measurement_theta_min 3.2150
_cell_volume 1338.41(10)
_computing_cell_refinement 'Bruker SMART'
_computing_data_collection 'Bruker SMART'
_computing_data_reduction 'Bruker SMART'
_computing_molecular_graphics 'Bruker SHELXTL'
_computing_publication_material 'Bruker SHELXTL'
_computing_structure_refinement 'SHELXL-97 (Sheldrick, 1997)'
_computing_structure_solution 'SHELXS-97 (Sheldrick, 1990)'
_diffrn_ambient_temperature 293(2)
_diffrn_detector_area_resol_mean 10.4471
_diffrn_measured_fraction_theta_full 0.963
_diffrn_measured_fraction_theta_max 0.963
_diffrn_measurement_device_type 'Xcalibur, Atlas, Gemini'
_diffrn_measurement_method '\w scans'
_diffrn_radiation_monochromator graphite
_diffrn_radiation_source 'fine-focus sealed tube'
_diffrn_radiation_type MoK\a
_diffrn_radiation_wavelength 0.71073
_diffrn_reflns_av_R_equivalents 0.0306
_diffrn_reflns_av_sigmaI/netI 0.0419
_diffrn_reflns_limit_h_max 10
_diffrn_reflns_limit_h_min -10
_diffrn_reflns_limit_k_max 16
_diffrn_reflns_limit_k_min -15
_diffrn_reflns_limit_l_max 17
_diffrn_reflns_limit_l_min -17
_diffrn_reflns_number 14026
_diffrn_reflns_theta_full 27.59
_diffrn_reflns_theta_max 27.59
_diffrn_reflns_theta_min 2.88
_exptl_absorpt_coefficient_mu 4.321
_exptl_absorpt_correction_T_max 1.00000
_exptl_absorpt_correction_T_min 0.47576
_exptl_absorpt_correction_type multi-scan
_exptl_absorpt_process_details sadabs
_exptl_crystal_colour red
_exptl_crystal_density_diffrn 1.824
_exptl_crystal_density_method 'not measured'
_exptl_crystal_description block
_exptl_crystal_F_000 720
_exptl_crystal_size_max 0.1543
_exptl_crystal_size_mid 0.0783
_exptl_crystal_size_min 0.0506
_refine_diff_density_max 1.751
_refine_diff_density_min -0.642
_refine_diff_density_rms 0.162
_refine_ls_extinction_method none
_refine_ls_goodness_of_fit_ref 1.162
_refine_ls_hydrogen_treatment mixed
_refine_ls_matrix_type full
_refine_ls_number_parameters 331
_refine_ls_number_reflns 5979
_refine_ls_number_restraints 62
_refine_ls_restrained_S_all 1.159
_refine_ls_R_factor_all 0.0910
_refine_ls_R_factor_gt 0.0715
_refine_ls_shift/su_max 0.000
_refine_ls_shift/su_mean 0.000
_refine_ls_structure_factor_coef Fsqd
_refine_ls_weighting_details 'calc w=1/[\s^2^(Fo^2^)+(0.0832P)^2^+10.1609P] where P=(Fo^2^+2Fc^2^)/3'
_refine_ls_weighting_scheme calc
_refine_ls_wR_factor_gt 0.2117
_refine_ls_wR_factor_ref 0.2223
_reflns_number_gt 4676
_reflns_number_total 5979
_reflns_threshold_expression >2sigma(I)
_cod_data_source_file c5dt00741k2.cif
_cod_data_source_block 2
_cod_depositor_comments 'Adding full bibliography for 7036390--7036394.cif.'
_cod_database_code 7036392

loop_
_symmetry_equiv_pos_as_xyz
'x, y, z'
'-x, -y, -z'

loop_
_atom_site_label
_atom_site_type_symbol
_atom_site_fract_x
_atom_site_fract_y
_atom_site_fract_z
_atom_site_U_iso_or_equiv
_atom_site_adp_type
_atom_site_occupancy
_atom_site_symmetry_multiplicity
_atom_site_calc_flag
_atom_site_refinement_flags
_atom_site_disorder_assembly
_atom_site_disorder_group
Cu1 Cu 0.92816(14) 1.19976(8) 0.28347(8) 0.0432(3) Uani 1 1 d . . .
Cu2 Cu 1.0000 0.5000 0.5000 0.0514(4) Uani 1 2 d S . .
Cu3 Cu 0.71472(19) 0.58698(12) 0.38608(13) 0.0743(5) Uani 1 1 d . . .
Cu4 Cu 0.63196(18) 0.55553(11) 0.20111(14) 0.0737(5) Uani 1 1 d . . .
Cu5 Cu 0.14838(14) 0.83032(8) 0.24224(8) 0.0432(3) Uani 1 1 d . . .
Cu6 Cu 0.66438(13) 0.89416(8) 0.64686(7) 0.0373(3) Uani 1 1 d . A .
N1 N 0.7925(10) 1.1358(6) 0.4096(6) 0.0451(17) Uani 1 1 d . . .
N2 N 0.7124(9) 1.0081(5) 0.5359(5) 0.0377(15) Uani 1 1 d . A .
N3 N 0.5146(8) 1.0114(6) 0.6973(5) 0.0370(15) Uani 1 1 d D . .
N4 N 0.5640(10) 0.8069(6) 0.7662(5) 0.0427(17) Uani 1 1 d D . .
N5 N 0.7756(9) 0.7514(5) 0.6246(5) 0.0397(16) Uani 1 1 d . . .
N6 N 0.8911(10) 0.5929(6) 0.5839(5) 0.0454(17) Uani 1 1 d . . .
C1 C 0.8081(11) 1.0317(6) 0.4510(6) 0.0374(17) Uani 1 1 d . . .
H1 H 0.8805 0.9791 0.4227 0.045 Uiso 1 1 calc R . .
C2 C 0.6757(12) 1.1839(7) 0.4737(7) 0.047(2) Uani 1 1 d . A .
H2 H 0.6372 1.2577 0.4658 0.056 Uiso 1 1 calc R . .
C3 C 0.6238(11) 1.1071(7) 0.5513(6) 0.0393(18) Uani 1 1 d . . .
C4 C 0.5130(10) 1.1039(7) 0.6418(6) 0.0377(17) Uani 1 1 d . A .
H4 H 0.4451 1.1651 0.6585 0.045 Uiso 1 1 calc R . .
C5 C 0.4543(18) 0.9825(12) 0.8022(8) 0.038(4) Uani 0.50 1 d PDU A 1
H5 H 0.5482 0.9836 0.8422 0.045 Uiso 0.50 1 calc PR A 1
C6 C 0.299(2) 1.0527(10) 0.8427(12) 0.042(4) Uani 0.50 1 d PDU A 1
H6A H 0.2039 1.0521 0.8046 0.050 Uiso 0.50 1 calc PR A 1
H6B H 0.3242 1.1272 0.8358 0.050 Uiso 0.50 1 calc PR A 1
C7 C 0.252(2) 1.0084(13) 0.9529(11) 0.047(4) Uani 0.50 1 d PDU A 1
H7A H 0.3441 1.0139 0.9916 0.057 Uiso 0.50 1 calc PR A 1
H7B H 0.1519 1.0519 0.9773 0.057 Uiso 0.50 1 calc PR A 1
C8 C 0.217(2) 0.8892(13) 0.9663(11) 0.050(4) Uani 0.50 1 d PDU A 1
H8A H 0.1191 0.8843 0.9318 0.060 Uiso 0.50 1 calc PR A 1
H8B H 0.1911 0.8619 1.0364 0.060 Uiso 0.50 1 calc PR A 1
C9 C 0.372(3) 0.8193(11) 0.9249(12) 0.048(2) Uani 0.50 1 d PDU A 1
H9A H 0.4689 0.8212 0.9614 0.058 Uiso 0.50 1 calc PR A 1
H9B H 0.3487 0.7444 0.9325 0.058 Uiso 0.50 1 calc PR A 1
C10 C 0.4134(16) 0.8641(10) 0.8143(10) 0.040(3) Uani 0.50 1 d PDU A 1
H10A H 0.3149 0.8622 0.7781 0.048 Uiso 0.50 1 calc PR A 1
C5A C 0.3986(18) 0.9783(12) 0.7834(8) 0.038(4) Uani 0.50 1 d PD A 2
H5AA H 0.2972 0.9593 0.7593 0.045 Uiso 0.50 1 calc PR A 2
C6A C 0.341(2) 1.0614(9) 0.8532(12) 0.042(4) Uani 0.50 1 d PD A 2
H6AA H 0.2870 1.1278 0.8163 0.050 Uiso 0.50 1 calc PR A 2
H6AB H 0.4378 1.0791 0.8813 0.050 Uiso 0.50 1 calc PR A 2
C7A C 0.214(2) 1.0129(13) 0.9373(12) 0.047(4) Uani 0.50 1 d PD A 2
H7AA H 0.1796 1.0642 0.9829 0.057 Uiso 0.50 1 calc PR A 2
H7AB H 0.1131 1.0003 0.9092 0.057 Uiso 0.50 1 calc PR A 2
C8A C 0.293(2) 0.9058(13) 0.9939(8) 0.050(4) Uani 0.50 1 d PD A 2
H8AA H 0.2097 0.8749 1.0440 0.060 Uiso 0.50 1 calc PR A 2
H8AB H 0.3870 0.9198 1.0275 0.060 Uiso 0.50 1 calc PR A 2
C9A C 0.358(3) 0.8236(10) 0.9239(13) 0.048(2) Uani 0.50 1 d PD A 2
H9AA H 0.2640 0.8047 0.8942 0.058 Uiso 0.50 1 calc PR A 2
H9AB H 0.4125 0.7578 0.9613 0.058 Uiso 0.50 1 calc PR A 2
C10A C 0.4869(18) 0.8739(10) 0.8416(9) 0.040(3) Uani 0.50 1 d PD A 2
H10B H 0.5789 0.8943 0.8738 0.048 Uiso 0.50 1 calc PR A 2
C11 C 0.5996(11) 0.7064(8) 0.7746(7) 0.044(2) Uani 1 1 d . A .
H11 H 0.5547 0.6581 0.8274 0.053 Uiso 1 1 calc R . .
C12 C 0.7182(11) 0.6707(7) 0.6942(7) 0.0418(19) Uani 1 1 d . A .
C13 C 0.7897(12) 0.5733(7) 0.6687(7) 0.047(2) Uani 1 1 d . A .
H13 H 0.7712 0.5050 0.7040 0.057 Uiso 1 1 calc R . .
C14 C 0.8780(12) 0.7020(7) 0.5595(6) 0.044(2) Uani 1 1 d . A .
H14 H 0.9345 0.7386 0.5031 0.052 Uiso 1 1 calc R . .
N7 N 0.8475(12) 0.3450(7) 0.2380(7) 0.052(2) Uani 0.50 1 d P . 1
N8 N 0.4626(12) 0.6705(7) 0.2075(8) 0.056(2) Uani 0.50 1 d P B 1
N9 N 0.1061(10) 0.9823(7) 0.2403(6) 0.0444(18) Uani 0.50 1 d P . 1
N10 N -0.0297(11) 0.7322(7) 0.2828(7) 0.050(2) Uani 0.50 1 d P . 1
C15 C 0.7757(11) 0.4290(7) 0.2183(7) 0.050(2) Uani 0.50 1 d P . 1
C16 C 0.3547(11) 0.7364(6) 0.2171(7) 0.049(2) Uani 0.50 1 d P B 1
C17 C 0.0665(9) 1.0718(6) 0.2481(5) 0.0364(16) Uani 0.50 1 d P . 1
C18 C -0.1282(13) 0.6750(8) 0.3177(7) 0.055(2) Uani 0.50 1 d P . 1
C7' C 0.8475(12) 0.3450(7) 0.2380(7) 0.052(2) Uani 0.50 1 d P . 2
C8' C 0.4626(12) 0.6705(7) 0.2075(8) 0.056(2) Uani 0.50 1 d P B 2
C9' C 0.1061(10) 0.9823(7) 0.2403(6) 0.0444(18) Uani 0.50 1 d P . 2
C10' C -0.0297(11) 0.7322(7) 0.2828(7) 0.050(2) Uani 0.50 1 d P . 2
N15' N 0.7757(11) 0.4290(7) 0.2183(7) 0.050(2) Uani 0.50 1 d P . 2
N16' N 0.3547(11) 0.7364(6) 0.2171(7) 0.049(2) Uani 0.50 1 d P B 2
N17' N 0.0665(9) 1.0718(6) 0.2481(5) 0.0364(16) Uani 0.50 1 d P . 2
N18' N -0.1282(13) 0.6750(8) 0.3177(7) 0.055(2) Uani 0.50 1 d P . 2
N11 N 0.5467(13) 0.5204(9) 0.4715(8) 0.067(3) Uani 0.50 1 d P . .
C11' C 0.5467(13) 0.5204(9) 0.4715(8) 0.067(3) Uani 0.50 1 d P . .

loop_
_atom_site_aniso_label
_atom_site_aniso_U_11
_atom_site_aniso_U_22
_atom_site_aniso_U_33
_atom_site_aniso_U_23
_atom_site_aniso_U_13
_atom_site_aniso_U_12
Cu1 0.0508(7) 0.0308(5) 0.0454(6) -0.0015(4) -0.0039(5) -0.0022(4)
Cu2 0.0665(11) 0.0350(8) 0.0520(9) -0.0186(7) 0.0096(8) 0.0001(7)
Cu3 0.0611(9) 0.0649(9) 0.0897(11) 0.0047(8) 0.0159(8) -0.0241(7)
Cu4 0.0589(8) 0.0429(7) 0.1150(13) -0.0153(7) -0.0118(8) 0.0168(6)
Cu5 0.0430(6) 0.0344(5) 0.0511(6) -0.0079(4) -0.0022(5) -0.0008(4)
Cu6 0.0437(6) 0.0313(5) 0.0331(5) -0.0053(4) 0.0085(4) 0.0000(4)
N1 0.050(4) 0.039(4) 0.041(4) 0.003(3) -0.001(3) -0.001(3)
N2 0.053(4) 0.029(3) 0.030(3) -0.002(3) 0.002(3) -0.005(3)
N3 0.035(4) 0.042(4) 0.035(3) -0.013(3) 0.002(3) -0.003(3)
N4 0.049(4) 0.037(4) 0.038(4) -0.004(3) 0.011(3) -0.003(3)
N5 0.049(4) 0.031(3) 0.036(4) -0.009(3) 0.007(3) 0.001(3)
N6 0.060(5) 0.034(4) 0.041(4) -0.012(3) 0.005(3) -0.003(3)
C1 0.045(5) 0.030(4) 0.035(4) -0.003(3) 0.000(3) -0.003(3)
C2 0.050(5) 0.034(4) 0.053(5) -0.004(4) 0.001(4) 0.000(4)
C3 0.041(5) 0.040(4) 0.034(4) -0.005(3) -0.002(3) 0.004(3)
C4 0.030(4) 0.038(4) 0.044(4) -0.010(4) -0.001(3) 0.003(3)
C5 0.032(8) 0.044(5) 0.037(6) -0.013(4) 0.000(5) 0.000(5)
C6 0.035(8) 0.050(5) 0.040(5) -0.013(4) -0.007(5) 0.005(5)
C7 0.032(7) 0.067(6) 0.044(6) -0.019(5) -0.001(6) 0.001(5)
C8 0.046(7) 0.064(7) 0.034(6) -0.003(5) 0.012(5) -0.006(6)
C9 0.047(5) 0.055(5) 0.039(4) -0.008(4) 0.009(4) -0.005(4)
C10 0.031(7) 0.046(5) 0.040(6) -0.010(5) 0.008(5) 0.000(5)
C5A 0.032(8) 0.044(5) 0.037(6) -0.013(4) 0.000(5) 0.000(5)
C6A 0.035(8) 0.050(5) 0.040(5) -0.013(4) -0.007(5) 0.005(5)
C7A 0.032(7) 0.067(6) 0.044(6) -0.019(5) -0.001(6) 0.001(5)
C8A 0.046(7) 0.064(7) 0.034(6) -0.003(5) 0.012(5) -0.006(6)
C9A 0.047(5) 0.055(5) 0.039(4) -0.008(4) 0.009(4) -0.005(4)
C10A 0.031(7) 0.046(5) 0.040(6) -0.010(5) 0.008(5) 0.000(5)
C11 0.044(5) 0.047(5) 0.039(4) -0.006(4) 0.008(4) -0.005(4)
C12 0.045(5) 0.037(4) 0.043(5) -0.011(4) 0.008(4) -0.009(3)
C13 0.052(5) 0.035(4) 0.053(5) -0.006(4) 0.003(4) -0.004(4)
C14 0.057(5) 0.036(4) 0.035(4) -0.008(3) 0.010(4) -0.003(4)
N7 0.056(5) 0.042(5) 0.056(5) -0.007(4) 0.001(4) -0.006(4)
N8 0.050(5) 0.041(5) 0.076(6) -0.010(4) -0.011(5) -0.002(4)
N9 0.038(4) 0.050(5) 0.046(4) -0.008(4) -0.001(3) -0.008(3)
N10 0.042(5) 0.041(4) 0.066(6) -0.004(4) 0.004(4) -0.010(4)
C15 0.050(5) 0.037(4) 0.060(5) -0.007(4) -0.010(4) 0.010(4)
C16 0.041(4) 0.032(4) 0.071(6) -0.011(4) 0.001(4) 0.005(3)
C17 0.039(4) 0.031(4) 0.038(4) -0.005(3) -0.001(3) 0.000(3)
C18 0.061(6) 0.056(5) 0.044(5) -0.002(4) -0.004(4) -0.005(4)
C7' 0.056(5) 0.042(5) 0.056(5) -0.007(4) 0.001(4) -0.006(4)
C8' 0.050(5) 0.041(5) 0.076(6) -0.010(4) -0.011(5) -0.002(4)
C9' 0.038(4) 0.050(5) 0.046(4) -0.008(4) -0.001(3) -0.008(3)
C10' 0.042(5) 0.041(4) 0.066(6) -0.004(4) 0.004(4) -0.010(4)
N15' 0.050(5) 0.037(4) 0.060(5) -0.007(4) -0.010(4) 0.010(4)
N16' 0.041(4) 0.032(4) 0.071(6) -0.011(4) 0.001(4) 0.005(3)
N17' 0.039(4) 0.031(4) 0.038(4) -0.005(3) -0.001(3) 0.000(3)
N18' 0.061(6) 0.056(5) 0.044(5) -0.002(4) -0.004(4) -0.005(4)
N11 0.058(6) 0.076(7) 0.068(7) 0.001(5) -0.004(5) -0.030(5)
C11' 0.058(6) 0.076(7) 0.068(7) 0.001(5) -0.004(5) -0.030(5)

loop_
_atom_type_symbol
_atom_type_description
_atom_type_scat_dispersion_real
_atom_type_scat_dispersion_imag
_atom_type_scat_source
C C 0.0033 0.0016 'International Tables Vol C Tables 4.2.6.8 and 6.1.1.4'
H H 0.0000 0.0000 'International Tables Vol C Tables 4.2.6.8 and 6.1.1.4'
N N 0.0061 0.0033 'International Tables Vol C Tables 4.2.6.8 and 6.1.1.4'
Cu Cu 0.3201 1.2651 'International Tables Vol C Tables 4.2.6.8 and 6.1.1.4'
Cu Cu 0.3201 1.2651 'International Tables Vol C Tables 4.2.6.8 and 6.1.1.4'

loop_
_geom_angle_atom_site_label_1
_geom_angle_atom_site_label_2
_geom_angle_atom_site_label_3
_geom_angle
_geom_angle_site_symmetry_1
_geom_angle_site_symmetry_3
C7' Cu1 N7 0.0(8) 1_565 1_565
C7' Cu1 N17' 145.0(4) 1_565 1_655
N7 Cu1 N17' 145.0(4) 1_565 1_655
C7' Cu1 C17 145.0(4) 1_565 1_655
N7 Cu1 C17 145.0(4) 1_565 1_655
N17' Cu1 C17 0.0(5) 1_655 1_655
C7' Cu1 N1 112.2(4) 1_565 .
N7 Cu1 N1 112.2(4) 1_565 .
N17' Cu1 N1 101.5(3) 1_655 .
C17 Cu1 N1 101.5(3) 1_655 .
N6 Cu2 N6 180.000(2) 2_766 .
N6 Cu2 Cu3 98.0(3) 2_766 .
N6 Cu2 Cu3 82.0(3) . .
N6 Cu2 Cu3 82.0(3) 2_766 2_766
N6 Cu2 Cu3 98.0(3) . 2_766
Cu3 Cu2 Cu3 180.0 . 2_766
N18' Cu3 C18 0.0(8) 1_655 1_655
N18' Cu3 N11 168.2(5) 1_655 .
C18 Cu3 N11 168.2(5) 1_655 .
N18' Cu3 Cu4 87.3(3) 1_655 .
C18 Cu3 Cu4 87.3(3) 1_655 .
N11 Cu3 Cu4 101.4(4) . .
N18' Cu3 Cu2 81.4(3) 1_655 .
C18 Cu3 Cu2 81.4(3) 1_655 .
N11 Cu3 Cu2 98.1(4) . .
Cu4 Cu3 Cu2 132.19(7) . .
C15 Cu4 N8 168.2(4) . .
C15 Cu4 Cu3 86.8(3) . .
N8 Cu4 Cu3 87.4(3) . .
N9 Cu5 C16 132.0(4) . .
N9 Cu5 N10 122.6(4) . .
C16 Cu5 N10 105.3(4) . .
N2 Cu6 N3 83.0(3) . .
N2 Cu6 N5 112.4(3) . .
N3 Cu6 N5 163.8(3) . .
N2 Cu6 N4 164.7(3) . .
N3 Cu6 N4 82.3(3) . .
N5 Cu6 N4 81.8(3) . .
C1 N1 C2 103.8(7) . .
C1 N1 Cu1 124.9(6) . .
C2 N1 Cu1 131.2(6) . .
C1 N2 C3 104.4(6) . .
C1 N2 Cu6 144.3(6) . .
C3 N2 Cu6 111.1(5) . .
C4 N3 C5A 127.9(8) . .
C4 N3 C5 130.1(8) . .
C5A N3 C5 21.7(8) . .
C4 N3 Cu6 115.4(5) . .
C5A N3 Cu6 115.8(7) . .
C5 N3 Cu6 112.8(7) . .
C11 N4 C10 126.1(9) . .
C11 N4 C10A 129.7(9) . .
C10 N4 C10A 30.0(8) . .
C11 N4 Cu6 116.5(6) . .
C10 N4 Cu6 113.6(7) . .
C10A N4 Cu6 112.4(7) . .
C12 N5 C14 105.5(7) . .
C12 N5 Cu6 111.6(5) . .
C14 N5 Cu6 142.5(6) . .
C13 N6 C14 105.0(7) . .
C13 N6 Cu2 130.9(6) . .
C14 N6 Cu2 123.2(6) . .
N1 C1 N2 115.0(7) . .
N1 C1 H1 122.5 . .
N2 C1 H1 122.5 . .
C3 C2 N1 109.8(8) . .
C3 C2 H2 125.1 . .
N1 C2 H2 125.1 . .
C2 C3 N2 107.0(7) . .
C2 C3 C4 137.6(8) . .
N2 C3 C4 115.3(7) . .
N3 C4 C3 115.2(7) . .
N3 C4 H4 122.4 . .
C3 C4 H4 122.4 . .
N3 C5 C6 117.6(11) . .
N3 C5 C10 105.3(10) . .
C6 C5 C10 109.2(8) . .
N3 C5 H5 108.1 . .
C6 C5 H5 108.1 . .
C10 C5 H5 108.1 . .
C5 C6 C7 110.1(8) . .
C5 C6 H6A 109.6 . .
C7 C6 H6A 109.6 . .
C5 C6 H6B 109.6 . .
C7 C6 H6B 109.6 . .
H6A C6 H6B 108.2 . .
C8 C7 C6 110.7(8) . .
C8 C7 H7A 109.5 . .
C6 C7 H7A 109.5 . .
C8 C7 H7B 109.5 . .
C6 C7 H7B 109.5 . .
H7A C7 H7B 108.1 . .
C7 C8 C9 110.3(8) . .
C7 C8 H8A 109.6 . .
C9 C8 H8A 109.6 . .
C7 C8 H8B 109.6 . .
C9 C8 H8B 109.6 . .
H8A C8 H8B 108.1 . .
C10 C9 C8 109.2(9) . .
C10 C9 H9A 109.8 . .
C8 C9 H9A 109.8 . .
C10 C9 H9B 109.8 . .
C8 C9 H9B 109.8 . .
H9A C9 H9B 108.3 . .
N4 C10 C9 114.8(11) . .
N4 C10 C5 104.5(10) . .
C9 C10 C5 109.9(8) . .
N4 C10 H10A 109.2 . .
C9 C10 H10A 109.2 . .
C5 C10 H10A 109.2 . .
N3 C5A C6A 117.1(12) . .
N3 C5A C10A 106.4(10) . .
C6A C5A C10A 109.8(8) . .
N3 C5A H5AA 107.7 . .
C6A C5A H5AA 107.7 . .
C10A C5A H5AA 107.7 . .
C5A C6A C7A 109.2(8) . .
C5A C6A H6AA 109.8 . .
C7A C6A H6AA 109.8 . .
C5A C6A H6AB 109.8 . .
C7A C6A H6AB 109.8 . .
H6AA C6A H6AB 108.3 . .
C8A C7A C6A 110.7(8) . .
C8A C7A H7AA 109.5 . .
C6A C7A H7AA 109.5 . .
C8A C7A H7AB 109.5 . .
C6A C7A H7AB 109.5 . .
H7AA C7A H7AB 108.1 . .
C7A C8A C9A 111.6(9) . .
C7A C8A H8AA 109.3 . .
C9A C8A H8AA 109.3 . .
C7A C8A H8AB 109.3 . .
C9A C8A H8AB 109.3 . .
H8AA C8A H8AB 108.0 . .
C8A C9A C10A 109.5(9) . .
C8A C9A H9AA 109.8 . .
C10A C9A H9AA 109.8 . .
C8A C9A H9AB 109.8 . .
C10A C9A H9AB 109.8 . .
H9AA C9A H9AB 108.2 . .
N4 C10A C5A 106.0(10) . .
N4 C10A C9A 117.7(11) . .
C5A C10A C9A 108.9(8) . .
N4 C10A H10B 108.0 . .
C5A C10A H10B 108.0 . .
C9A C10A H10B 108.0 . .
N4 C11 C12 114.4(8) . .
N4 C11 H11 122.8 . .
C12 C11 H11 122.8 . .
N5 C12 C13 108.2(7) . .
N5 C12 C11 115.4(7) . .
C13 C12 C11 136.5(8) . .
N6 C13 C12 108.7(8) . .
N6 C13 H13 125.7 . .
C12 C13 H13 125.7 . .
N5 C14 N6 112.6(7) . .
N5 C14 H14 123.7 . .
N6 C14 H14 123.7 . .
C15 N7 Cu1 169.5(9) . 1_545
C16 N8 Cu4 175.2(10) . .
C17 N9 Cu5 172.1(7) . .
C18 N10 Cu5 171.7(9) . .
N7 C15 Cu4 170.5(9) . .
N8 C16 Cu5 170.8(8) . .
N9 C17 Cu1 159.5(7) . 1_455
N10 C18 Cu3 174.3(9) . 1_455
C11' N11 N11 0.0(11) 2_666 2_666
C11' N11 Cu3 174.8(15) 2_666 .
N11 N11 Cu3 174.8(15) 2_666 .

loop_
_geom_bond_atom_site_label_1
_geom_bond_atom_site_label_2
_geom_bond_distance
_geom_bond_site_symmetry_2
Cu1 C7' 1.875(9) 1_565
Cu1 N7 1.875(9) 1_565
Cu1 N17' 1.934(7) 1_655
Cu1 C17 1.934(7) 1_655
Cu1 N1 2.033(7) .
Cu2 N6 1.854(7) 2_766
Cu2 N6 1.854(7) .
Cu2 Cu3 2.8918(18) .
Cu2 Cu3 2.8918(18) 2_766
Cu3 N18' 1.846(10) 1_655
Cu3 C18 1.846(10) 1_655
Cu3 N11 1.862(9) .
Cu3 Cu4 2.798(3) .
Cu4 C15 1.832(8) .
Cu4 N8 1.854(9) .
Cu5 N9 1.892(9) .
Cu5 C16 1.934(8) .
Cu5 N10 1.972(8) .
Cu6 N2 1.938(6) .
Cu6 N3 1.950(7) .
Cu6 N5 1.956(6) .
Cu6 N4 1.956(7) .
N1 C1 1.327(10) .
N1 C2 1.367(12) .
N2 C1 1.329(10) .
N2 C3 1.388(10) .
N3 C4 1.272(11) .
N3 C5A 1.452(11) .
N3 C5 1.463(11) .
N4 C11 1.247(11) .
N4 C10 1.471(11) .
N4 C10A 1.481(11) .
N5 C12 1.354(11) .
N5 C14 1.325(10) .
N6 C13 1.346(12) .
N6 C14 1.346(11) .
C1 H1 0.9300 .
C2 C3 1.371(12) .
C2 H2 0.9300 .
C3 C4 1.440(12) .
C4 H4 0.9300 .
C5 C6 1.537(9) .
C5 C10 1.541(9) .
C5 H5 0.9800 .
C6 C7 1.539(9) .
C6 H6A 0.9700 .
C6 H6B 0.9700 .
C7 C8 1.536(9) .
C7 H7A 0.9700 .
C7 H7B 0.9700 .
C8 C9 1.542(9) .
C8 H8A 0.9700 .
C8 H8B 0.9700 .
C9 C10 1.537(9) .
C9 H9A 0.9700 .
C9 H9B 0.9700 .
C10 H10A 0.9800 .
C5A C6A 1.535(9) .
C5A C10A 1.539(9) .
C5A H5AA 0.9800 .
C6A C7A 1.543(9) .
C6A H6AA 0.9700 .
C6A H6AB 0.9700 .
C7A C8A 1.529(9) .
C7A H7AA 0.9700 .
C7A H7AB 0.9700 .
C8A C9A 1.536(9) .
C8A H8AA 0.9700 .
C8A H8AB 0.9700 .
C9A C10A 1.544(9) .
C9A H9AA 0.9700 .
C9A H9AB 0.9700 .
C10A H10B 0.9800 .
C11 C12 1.466(12) .
C11 H11 0.9300 .
C12 C13 1.369(12) .
C13 H13 0.9300 .
C14 H14 0.9300 .
N7 C15 1.138(11) .
N7 Cu1 1.875(9) 1_545
N8 C16 1.129(12) .
N9 C17 1.150(11) .
N10 C18 1.142(12) .
C17 Cu1 1.934(7) 1_455
C18 Cu3 1.846(10) 1_455
N11 C11' 1.122(19) 2_666
N11 N11 1.122(19) 2_666

loop_
_geom_torsion_atom_site_label_1
_geom_torsion_atom_site_label_2
_geom_torsion_atom_site_label_3
_geom_torsion_atom_site_label_4
_geom_torsion
_geom_torsion_site_symmetry_1
_geom_torsion_site_symmetry_4
N6 Cu2 Cu3 N18' -82.2(4) 2_766 1_655
N6 Cu2 Cu3 N18' 97.8(4) . 1_655
Cu3 Cu2 Cu3 N18' 159(100) 2_766 1_655
N6 Cu2 Cu3 C18 -82.2(4) 2_766 1_655
N6 Cu2 Cu3 C18 97.8(4) . 1_655
Cu3 Cu2 Cu3 C18 159(100) 2_766 1_655
N6 Cu2 Cu3 N11 109.8(4) 2_766 .
N6 Cu2 Cu3 N11 -70.2(4) . .
Cu3 Cu2 Cu3 N11 -9(100) 2_766 .
N6 Cu2 Cu3 Cu4 -3.7(2) 2_766 .
N6 Cu2 Cu3 Cu4 176.3(2) . .
Cu3 Cu2 Cu3 Cu4 -122(100) 2_766 .
N18' Cu3 Cu4 C15 96.9(4) 1_655 .
C18 Cu3 Cu4 C15 96.9(4) 1_655 .
N11 Cu3 Cu4 C15 -91.2(5) . .
Cu2 Cu3 Cu4 C15 21.0(3) . .
N18' Cu3 Cu4 N8 -93.3(4) 1_655 .
C18 Cu3 Cu4 N8 -93.3(4) 1_655 .
N11 Cu3 Cu4 N8 78.6(5) . .
Cu2 Cu3 Cu4 N8 -169.2(3) . .
C7' Cu1 N1 C1 171.4(7) 1_565 .
N7 Cu1 N1 C1 171.4(7) 1_565 .
N17' Cu1 N1 C1 1.0(8) 1_655 .
C17 Cu1 N1 C1 1.0(8) 1_655 .
C7' Cu1 N1 C2 -12.3(10) 1_565 .
N7 Cu1 N1 C2 -12.3(10) 1_565 .
N17' Cu1 N1 C2 177.3(9) 1_655 .
C17 Cu1 N1 C2 177.3(9) 1_655 .
N3 Cu6 N2 C1 174.7(11) . .
N5 Cu6 N2 C1 -10.3(12) . .
N4 Cu6 N2 C1 -168.7(11) . .
N3 Cu6 N2 C3 1.4(6) . .
N5 Cu6 N2 C3 176.4(6) . .
N4 Cu6 N2 C3 18.0(15) . .
N2 Cu6 N3 C4 -0.4(6) . .
N5 Cu6 N3 C4 -163.4(10) . .
N4 Cu6 N3 C4 -176.1(7) . .
N2 Cu6 N3 C5A 169.2(9) . .
N5 Cu6 N3 C5A 6.1(15) . .
N4 Cu6 N3 C5A -6.5(8) . .
N2 Cu6 N3 C5 -167.2(8) . .
N5 Cu6 N3 C5 29.8(15) . .
N4 Cu6 N3 C5 17.2(8) . .
N2 Cu6 N4 C11 155.7(10) . .
N3 Cu6 N4 C11 172.3(8) . .
N5 Cu6 N4 C11 -4.2(7) . .
N2 Cu6 N4 C10 -3.8(17) . .
N3 Cu6 N4 C10 12.8(8) . .
N5 Cu6 N4 C10 -163.7(9) . .
N2 Cu6 N4 C10A -36.4(16) . .
N3 Cu6 N4 C10A -19.9(8) . .
N5 Cu6 N4 C10A 163.7(8) . .
N2 Cu6 N5 C12 -169.5(6) . .
N3 Cu6 N5 C12 -7.7(15) . .
N4 Cu6 N5 C12 4.9(6) . .
N2 Cu6 N5 C14 1.4(12) . .
N3 Cu6 N5 C14 163.2(10) . .
N4 Cu6 N5 C14 175.8(12) . .
N6 Cu2 N6 C13 3(100) 2_766 .
Cu3 Cu2 N6 C13 99.9(9) . .
Cu3 Cu2 N6 C13 -80.1(9) 2_766 .
N6 Cu2 N6 C14 -166(100) 2_766 .
Cu3 Cu2 N6 C14 -68.1(8) . .
Cu3 Cu2 N6 C14 111.9(8) 2_766 .
C2 N1 C1 N2 -0.1(11) . .
Cu1 N1 C1 N2 177.1(6) . .
C3 N2 C1 N1 0.6(10) . .
Cu6 N2 C1 N1 -173.0(8) . .
C1 N1 C2 C3 -0.4(11) . .
Cu1 N1 C2 C3 -177.3(7) . .
N1 C2 C3 N2 0.7(11) . .
N1 C2 C3 C4 177.3(10) . .
C1 N2 C3 C2 -0.8(10) . .
Cu6 N2 C3 C2 175.2(6) . .
C1 N2 C3 C4 -178.2(8) . .
Cu6 N2 C3 C4 -2.2(9) . .
C5A N3 C4 C3 -168.8(10) . .
C5 N3 C4 C3 163.3(10) . .
Cu6 N3 C4 C3 -0.7(10) . .
C2 C3 C4 N3 -174.3(11) . .
N2 C3 C4 N3 2.0(12) . .
C4 N3 C5 C6 32.7(17) . .
C5A N3 C5 C6 -60(3) . .
Cu6 N3 C5 C6 -163.0(10) . .
C4 N3 C5 C10 154.5(10) . .
C5A N3 C5 C10 62(3) . .
Cu6 N3 C5 C10 -41.1(12) . .
N3 C5 C6 C7 178.6(13) . .
C10 C5 C6 C7 58.8(15) . .
C5 C6 C7 C8 -57.5(16) . .
C6 C7 C8 C9 57.3(17) . .
C7 C8 C9 C10 -58.5(17) . .
C11 N4 C10 C9 45.2(17) . .
C10A N4 C10 C9 -63.4(18) . .
Cu6 N4 C10 C9 -157.6(11) . .
C11 N4 C10 C5 165.6(10) . .
C10A N4 C10 C5 57.0(16) . .
Cu6 N4 C10 C5 -37.2(12) . .
C8 C9 C10 N4 177.9(13) . .
C8 C9 C10 C5 60.5(16) . .
N3 C5 C10 N4 48.5(13) . .
C6 C5 C10 N4 175.6(11) . .
N3 C5 C10 C9 172.1(12) . .
C6 C5 C10 C9 -60.8(14) . .
C4 N3 C5A C6A -39.3(17) . .
C5 N3 C5A C6A 65(3) . .
Cu6 N3 C5A C6A 152.6(10) . .
C4 N3 C5A C10A -162.5(10) . .
C5 N3 C5A C10A -58(2) . .
Cu6 N3 C5A C10A 29.4(13) . .
N3 C5A C6A C7A 177.9(13) . .
C10A C5A C6A C7A -60.6(14) . .
C5A C6A C7A C8A 57.2(16) . .
C6A C7A C8A C9A -56.1(17) . .
C7A C8A C9A C10A 57.0(18) . .
C11 N4 C10A C5A -154.3(11) . .
C10 N4 C10A C5A -59.0(17) . .
Cu6 N4 C10A C5A 39.9(12) . .
C11 N4 C10A C9A -32.2(18) . .
C10 N4 C10A C9A 63.1(19) . .
Cu6 N4 C10A C9A 162.0(11) . .
N3 C5A C10A N4 -42.8(14) . .
C6A C5A C10A N4 -170.5(11) . .
N3 C5A C10A C9A -170.3(12) . .
C6A C5A C10A C9A 62.0(14) . .
C8A C9A C10A N4 -179.8(14) . .
C8A C9A C10A C5A -59.3(16) . .
C10 N4 C11 C12 159.0(10) . .
C10A N4 C11 C12 -162.9(11) . .
Cu6 N4 C11 C12 2.4(11) . .
C14 N5 C12 C13 0.2(11) . .
Cu6 N5 C12 C13 174.5(7) . .
C14 N5 C12 C11 -179.4(8) . .
Cu6 N5 C12 C11 -5.1(10) . .
N4 C11 C12 N5 1.9(13) . .
N4 C11 C12 C13 -177.6(11) . .
C14 N6 C13 C12 -0.4(11) . .
Cu2 N6 C13 C12 -170.1(7) . .
N5 C12 C13 N6 0.1(11) . .
C11 C12 C13 N6 179.6(11) . .
C12 N5 C14 N6 -0.5(11) . .
Cu6 N5 C14 N6 -171.7(8) . .
C13 N6 C14 N5 0.6(11) . .
Cu2 N6 C14 N5 171.3(6) . .
C15 Cu4 N8 C16 -1(13) . .
Cu3 Cu4 N8 C16 -61(11) . .
C16 Cu5 N9 C17 -144(6) . .
N10 Cu5 N9 C17 31(6) . .
N9 Cu5 N10 C18 -86(6) . .
C16 Cu5 N10 C18 91(6) . .
Cu1 N7 C15 Cu4 8(10) 1_545 .
N8 Cu4 C15 N7 15(7) . .
Cu3 Cu4 C15 N7 75(6) . .
Cu4 N8 C16 Cu5 -33(16) . .
N9 Cu5 C16 N8 169(6) . .
N10 Cu5 C16 N8 -8(6) . .
Cu5 N9 C17 Cu1 -22(7) . 1_455
Cu5 N10 C18 Cu3 18(14) . 1_455
N18' Cu3 N11 C11' -64(19) 1_655 2_666
C18 Cu3 N11 C11' -64(19) 1_655 2_666
Cu4 Cu3 N11 C11' 159(18) . 2_666
Cu2 Cu3 N11 C11' 23(18) . 2_666
N18' Cu3 N11 N11 -64(19) 1_655 2_666
C18 Cu3 N11 N11 -64(19) 1_655 2_666
Cu4 Cu3 N11 N11 159(18) . 2_666
Cu2 Cu3 N11 N11 23(18) . 2_666
